data_7129095
loop_
_publ_author_name
'Feng, Siyang'
'Qu, Zhirong'
'Zhou, Zhikuan'
'Chen, Jiaying'
'Gai, Lizhi'
'Lu, Hua'

_publ_section_title
;
 Si-Bridged annulated BODIPYs: synthesis, unique structure and
 photophysical properties.
;
_journal_issue 88
_journal_name_full 'Chemical communications (Cambridge, England)'
_journal_page_first 11689
_journal_page_last 11692
_journal_paper_doi 10.1039/d1cc04687j
_journal_volume 57
_journal_year 2021
_chemical_formula_sum 'C27 H19 B F2 N2 Si'
_chemical_formula_weight 448.340
_space_group_IT_number 2
_space_group_name_Hall '-P 1'
_space_group_name_H-M_alt 'P -1'
_symmetry_Int_Tables_number 2
_symmetry_space_group_name_Hall '-P 1'
_symmetry_space_group_name_H-M 'P -1'
_audit_block_doi 10.5517/ccdc.csd.cc28kj4j
_audit_creation_date 2020-03-15
_audit_creation_method Olex2
_audit_update_record
;
2021-08-07 deposited with the CCDC.	2021-10-13 downloaded from the CCDC.
;
_cell_angle_alpha 103.385(6)
_cell_angle_beta 102.110(6)
_cell_angle_gamma 95.597(6)
_cell_formula_units_Z 2
_cell_length_a 9.515(3)
_cell_length_b 10.803(4)
_cell_length_c 11.632(4)
_cell_volume 1123.8(7)
_refine_ls_R_factor_all 0.068
_cod_data_source_file d1cc04687j2.cif
_cod_data_source_block mo191230a
_cod_depositor_comments 'Adding full bibliography for 7129094--7129095.cif.'
_cod_original_sg_symbol_Hall -P_1
_cod_database_code 7129095

loop_
_symmetry_equiv_pos_site_id
_symmetry_equiv_pos_as_xyz
1 x,y,z
2 -x,-y,-z

loop_
_atom_site_aniso_label
_atom_site_aniso_U_11
_atom_site_aniso_U_22
_atom_site_aniso_U_33
_atom_site_aniso_U_12
_atom_site_aniso_U_13
_atom_site_aniso_U_23
Si1 0.0432(3) 0.0454(3) 0.0405(3) 0.01145(19) 0.0172(2) 0.0117(2)
F1 0.0682(7) 0.1214(11) 0.0397(6) 0.0225(7) 0.0107(5) 0.0224(7)
F2 0.0686(7) 0.0638(7) 0.0863(9) -0.0111(6) 0.0247(7) -0.0016(6)
N1 0.0486(8) 0.0513(8) 0.0401(8) 0.0085(6) 0.0151(6) 0.0086(6)
N2 0.0386(7) 0.0607(9) 0.0381(8) 0.0038(6) 0.0087(6) 0.0133(7)
C1 0.0371(9) 0.0807(13) 0.0481(11) 0.0008(9) 0.0088(8) 0.0143(10)
C2 0.0382(9) 0.0858(14) 0.0507(11) 0.0091(9) 0.0170(8) 0.0175(10)
C3 0.0400(8) 0.0573(10) 0.0401(9) 0.0122(7) 0.0144(7) 0.0176(8)
C4 0.0387(8) 0.0487(9) 0.0360(9) 0.0066(7) 0.0115(7) 0.0141(7)
C5 0.0391(8) 0.0464(9) 0.0376(9) 0.0081(7) 0.0137(7) 0.0160(7)
C6 0.0423(9) 0.0469(9) 0.0409(9) 0.0063(7) 0.0145(7) 0.0125(7)
C7 0.0447(10) 0.0587(11) 0.0631(12) 0.0116(8) 0.0194(9) 0.0107(9)
C8 0.0586(12) 0.0654(13) 0.0752(14) 0.021(1) 0.0299(11) 0.0083(11)
C9 0.0681(13) 0.0555(11) 0.0542(12) 0.0124(9) 0.0254(10) 0.0032(9)
C10 0.0392(8) 0.0433(9) 0.0439(9) 0.0066(7) 0.0135(7) 0.0131(7)
C11 0.0475(10) 0.0538(10) 0.0578(11) 0.0050(8) 0.0237(9) 0.0146(9)
C12 0.0515(11) 0.0591(12) 0.0771(14) -0.0042(9) 0.0238(10) 0.0177(11)
C13 0.0633(13) 0.0564(12) 0.0746(15) -0.0102(10) 0.0180(11) 0.0032(11)
C14 0.0613(11) 0.0538(11) 0.0551(12) 0.0004(9) 0.0192(9) 0.0021(9)
C15 0.0461(9) 0.0445(9) 0.0436(9) 0.0086(7) 0.0155(7) 0.0125(7)
C16 0.0457(9) 0.0486(10) 0.0545(11) 0.0138(8) 0.0190(8) 0.0156(8)
C17 0.1036(18) 0.0812(16) 0.0822(17) 0.0457(14) 0.0418(14) 0.0453(13)
C18 0.118(2) 0.0828(18) 0.135(3) 0.0627(17) 0.051(2) 0.0583(18)
C19 0.0835(17) 0.0613(14) 0.139(3) 0.0358(13) 0.0555(17) 0.0213(16)
C20 0.0887(16) 0.0666(14) 0.0939(17) 0.0234(12) 0.0563(14) 0.0100(13)
C21 0.0673(12) 0.0516(11) 0.0664(13) 0.0194(9) 0.0342(10) 0.0159(9)
C22 0.0491(9) 0.0391(8) 0.0377(9) 0.0145(7) 0.0160(7) 0.0045(7)
C23 0.0564(11) 0.0487(10) 0.0469(10) 0.0172(8) 0.0143(8) 0.0063(8)
C24 0.0856(15) 0.0711(14) 0.0498(12) 0.0422(12) 0.0132(11) 0.0153(10)
C25 0.115(2) 0.0665(14) 0.0660(15) 0.0456(14) 0.0426(14) 0.0357(11)
C26 0.0920(16) 0.0569(12) 0.0799(15) 0.0218(11) 0.0481(13) 0.0305(11)
C27 0.0569(11) 0.052(1) 0.0587(12) 0.0135(8) 0.0248(9) 0.0180(9)
B1 0.0489(11) 0.0615(13) 0.0384(11) 0.0010(9) 0.0095(9) 0.0077(9)

loop_
_atom_site_label
_atom_site_type_symbol
_atom_site_fract_x
_atom_site_fract_y
_atom_site_fract_z
_atom_site_occupancy
_atom_site_symmetry_multiplicity
_atom_site_Wyckoff_symbol
_atom_site_attached_hydrogens
_atom_site_calc_flag
_atom_site_thermal_displace_type
_atom_site_U_iso_or_equiv
Si1 Si 0.2928(0) 0.3806(0) 0.7403(0) 1.000 2 i ? d Uani 0.04150(13)
F1 F 0.1540(1) 0.0756(1) 0.2013(1) 1.000 2 i ? d Uani 0.0760(4)
F2 F 0.1499(1) -0.0884(1) 0.2919(1) 1.000 2 i ? d Uani 0.0770(4)
N1 N 0.3724(2) 0.0559(1) 0.3404(1) 1.000 2 i ? d Uani 0.0465(3)
N2 N 0.1647(1) 0.1265(1) 0.4156(1) 1.000 2 i ? d Uani 0.0461(3)
C1 C 0.0332(2) 0.1268(2) 0.4407(2) 1.000 2 i ? d Uani 0.0565(5)
H1 H -0.0511 0.0724 0.3933 1.000 2 i ? calc Uiso 0.06800
C2 C 0.0411(2) 0.2196(2) 0.5470(2) 1.000 2 i ? d Uani 0.0573(5)
H2 H -0.0356 0.2370 0.5832 1.000 2 i ? calc Uiso 0.06900
C3 C 0.1840(2) 0.2824(2) 0.5904(2) 1.000 2 i ? d Uani 0.0439(4)
C4 C 0.2598(2) 0.2234(2) 0.5057(1) 1.000 2 i ? d Uani 0.0402(4)
C5 C 0.4104(2) 0.2448(2) 0.5097(1) 1.000 2 i ? d Uani 0.0393(4)
C6 C 0.4663(2) 0.1535(2) 0.4318(2) 1.000 2 i ? d Uani 0.0425(4)
C7 C 0.6089(2) 0.1268(2) 0.4329(2) 1.000 2 i ? d Uani 0.0551(5)
H7 H 0.6940 0.1750 0.4857 1.000 2 i ? calc Uiso 0.06600
C8 C 0.5995(2) 0.0176(2) 0.3427(2) 1.000 2 i ? d Uani 0.0652(6)
H8 H 0.6767 -0.0217 0.3221 1.000 2 i ? calc Uiso 0.07800
C9 C 0.4528(2) -0.0233(2) 0.2875(2) 1.000 2 i ? d Uani 0.0593(5)
H9 H 0.4159 -0.0958 0.2228 1.000 2 i ? calc Uiso 0.07100
C10 C 0.5049(2) 0.3608(2) 0.5949(2) 1.000 2 i ? d Uani 0.0413(4)
C11 C 0.6306(2) 0.4105(2) 0.5653(2) 1.000 2 i ? d Uani 0.0515(4)
H11 H 0.6520 0.3702 0.4926 1.000 2 i ? calc Uiso 0.06200
C12 C 0.7229(2) 0.5177(2) 0.6415(2) 1.000 2 i ? d Uani 0.0621(5)
H12 H 0.8069 0.5477 0.6211 1.000 2 i ? calc Uiso 0.07500
C13 C 0.6907(2) 0.5805(2) 0.7478(2) 1.000 2 i ? d Uani 0.0683(6)
H13 H 0.7535 0.6519 0.8004 1.000 2 i ? calc Uiso 0.08200
C14 C 0.5638(2) 0.5361(2) 0.7758(2) 1.000 2 i ? d Uani 0.0586(5)
H14 H 0.5416 0.5804 0.8467 1.000 2 i ? calc Uiso 0.07000
C15 C 0.4687(2) 0.4280(2) 0.7018(2) 1.000 2 i ? d Uani 0.0437(4)
C16 C 0.2128(2) 0.5228(2) 0.8090(2) 1.000 2 i ? d Uani 0.0477(4)
C17 C 0.1776(3) 0.6156(2) 0.7482(2) 1.000 2 i ? d Uani 0.0797(7)
H17 H 0.1933 0.6070 0.6706 1.000 2 i ? calc Uiso 0.09600
C18 C 0.1195(3) 0.7210(3) 0.8004(3) 1.000 2 i ? d Uani 0.1006(9)
H18 H 0.0968 0.7823 0.7578 1.000 2 i ? calc Uiso 0.12100
C19 C 0.0955(3) 0.7353(2) 0.9132(3) 1.000 2 i ? d Uani 0.0893(8)
H19 H 0.0568 0.8065 0.9480 1.000 2 i ? calc Uiso 0.10700
C20 C 0.1278(3) 0.6456(2) 0.9756(2) 1.000 2 i ? d Uani 0.0789(7)
H20 H 0.1110 0.6553 1.0529 1.000 2 i ? calc Uiso 0.09500
C21 C 0.1860(2) 0.5397(2) 0.9235(2) 1.000 2 i ? d Uani 0.0582(5)
H21 H 0.2075 0.4787 0.9667 1.000 2 i ? calc Uiso 0.07000
C22 C 0.3168(2) 0.2737(2) 0.8462(2) 1.000 2 i ? d Uani 0.0415(4)
C23 C 0.4529(2) 0.2674(2) 0.9154(2) 1.000 2 i ? d Uani 0.0508(4)
H23 H 0.5347 0.3182 0.9099 1.000 2 i ? calc Uiso 0.06100
C24 C 0.4682(3) 0.1863(2) 0.9926(2) 1.000 2 i ? d Uani 0.0673(6)
H24 H 0.5599 0.1829 1.0383 1.000 2 i ? calc Uiso 0.08100
C25 C 0.3479(3) 0.1112(2) 1.0016(2) 1.000 2 i ? d Uani 0.0740(7)
H25 H 0.3584 0.0569 1.0533 1.000 2 i ? calc Uiso 0.08900
C26 C 0.2129(3) 0.1158(2) 0.9349(2) 1.000 2 i ? d Uani 0.0691(6)
H26 H 0.1319 0.0648 0.9414 1.000 2 i ? calc Uiso 0.08300
C27 C 0.1964(2) 0.1961(2) 0.8577(2) 1.000 2 i ? d Uani 0.0532(5)
H27 H 0.1041 0.1986 0.8128 1.000 2 i ? calc Uiso 0.06400
B1 B 0.2046(2) 0.0395(2) 0.3066(2) 1.000 2 i ? d Uani 0.0512(5)

loop_
_atom_type_symbol
_atom_type_oxidation_number
_atom_type_radius_bond
Si ? 1.200
F ? 1.200
N ? 1.200
C ? 1.200
H ? 1.200
B ? 1.200

loop_
_geom_angle_atom_site_label_1
_geom_angle_atom_site_label_2
_geom_angle_atom_site_label_3
_geom_angle_site_symmetry_1
_geom_angle_site_symmetry_2
_geom_angle_site_symmetry_3
_geom_angle
_geom_angle_publ_flag
C3 Si1 C15 . . . 100.96(8) no
C3 Si1 C16 . . . 114.82(8) no
C3 Si1 C22 . . . 107.96(8) no
C16 Si1 C15 . . . 112.59(8) no
C16 Si1 C22 . . . 109.20(8) no
C22 Si1 C15 . . . 111.04(8) no
C6 N1 B1 . . . 126.59(14) no
C9 N1 C6 . . . 107.93(15) no
C9 N1 B1 . . . 125.47(16) no
C1 N2 C4 . . . 107.09(14) no
C1 N2 B1 . . . 127.46(15) no
C4 N2 B1 . . . 125.42(14) no
N2 C1 H1 . . . 124.90 no
N2 C1 C2 . . . 110.26(16) no
C2 C1 H1 . . . 124.90 no
C1 C2 H2 . . . 126.00 no
C1 C2 C3 . . . 108.05(15) no
C3 C2 H2 . . . 126.00 no
C2 C3 Si1 . . . 134.23(13) no
C2 C3 C4 . . . 105.37(15) no
C4 C3 Si1 . . . 117.64(12) no
N2 C4 C3 . . . 109.20(14) no
N2 C4 C5 . . . 121.56(14) no
C3 C4 C5 . . . 129.02(15) no
C4 C5 C10 . . . 120.22(14) no
C6 C5 C4 . . . 118.32(15) no
C6 C5 C10 . . . 121.46(14) no
N1 C6 C5 . . . 120.18(14) no
N1 C6 C7 . . . 106.86(15) no
C5 C6 C7 . . . 132.51(16) no
C6 C7 H7 . . . 126.10 no
C8 C7 C6 . . . 107.82(17) no
C8 C7 H7 . . . 126.10 no
C7 C8 H8 . . . 126.50 no
C7 C8 C9 . . . 106.99(17) no
C9 C8 H8 . . . 126.50 no
N1 C9 C8 . . . 110.39(17) no
N1 C9 H9 . . . 124.80 no
C8 C9 H9 . . . 124.80 no
C11 C10 C5 . . . 119.00(15) no
C11 C10 C15 . . . 118.62(15) no
C15 C10 C5 . . . 122.28(14) no
C10 C11 H11 . . . 119.30 no
C12 C11 C10 . . . 121.44(17) no
C12 C11 H11 . . . 119.30 no
C11 C12 H12 . . . 120.00 no
C13 C12 C11 . . . 119.98(18) no
C13 C12 H12 . . . 120.00 no
C12 C13 H13 . . . 120.30 no
C12 C13 C14 . . . 119.31(19) no
C14 C13 H13 . . . 120.30 no
C13 C14 H14 . . . 118.80 no
C13 C14 C15 . . . 122.41(18) no
C15 C14 H14 . . . 118.80 no
C10 C15 Si1 . . . 121.97(13) no
C14 C15 Si1 . . . 119.83(13) no
C14 C15 C10 . . . 118.11(16) no
C17 C16 Si1 . . . 121.81(15) no
C21 C16 Si1 . . . 121.22(14) no
C21 C16 C17 . . . 116.97(17) no
C16 C17 H17 . . . 119.40 no
C16 C17 C18 . . . 121.3(2) no
C18 C17 H17 . . . 119.40 no
C17 C18 H18 . . . 119.90 no
C19 C18 C17 . . . 120.3(2) no
C19 C18 H18 . . . 119.90 no
C18 C19 H19 . . . 119.90 no
C18 C19 C20 . . . 120.2(2) no
C20 C19 H19 . . . 119.90 no
C19 C20 H20 . . . 120.10 no
C19 C20 C21 . . . 119.7(2) no
C21 C20 H20 . . . 120.10 no
C16 C21 C20 . . . 121.6(2) no
C16 C21 H21 . . . 119.20 no
C20 C21 H21 . . . 119.20 no
C23 C22 Si1 . . . 121.91(14) no
C23 C22 C27 . . . 117.67(17) no
C27 C22 Si1 . . . 120.42(13) no
C22 C23 H23 . . . 119.60 no
C24 C23 C22 . . . 120.89(19) no
C24 C23 H23 . . . 119.60 no
C23 C24 H24 . . . 120.00 no
C25 C24 C23 . . . 120.0(2) no
C25 C24 H24 . . . 120.00 no
C24 C25 H25 . . . 119.90 no
C26 C25 C24 . . . 120.3(2) no
C26 C25 H25 . . . 119.90 no
C25 C26 H26 . . . 119.90 no
C25 C26 C27 . . . 120.2(2) no
C27 C26 H26 . . . 119.90 no
C22 C27 H27 . . . 119.50 no
C26 C27 C22 . . . 120.96(19) no
C26 C27 H27 . . . 119.50 no
F1 B1 F2 . . . 109.96(16) no
F1 B1 N1 . . . 111.20(15) no
F1 B1 N2 . . . 111.13(17) no
F2 B1 N1 . . . 108.70(17) no
F2 B1 N2 . . . 110.77(15) no
N2 B1 N1 . . . 104.97(14) no

loop_
_geom_bond_atom_site_label_1
_geom_bond_atom_site_label_2
_geom_bond_site_symmetry_1
_geom_bond_site_symmetry_2
_geom_bond_distance
_geom_bond_publ_flag
Si1 C3 . . 1.8466(18) no
Si1 C15 . . 1.8752(18) no
Si1 C16 . . 1.8689(18) no
Si1 C22 . . 1.8698(18) no
F1 B1 . . 1.377(3) no
F2 B1 . . 1.386(3) no
N1 C6 . . 1.393(2) no
N1 C9 . . 1.333(2) no
N1 B1 . . 1.544(3) no
N2 C1 . . 1.343(2) no
N2 C4 . . 1.386(2) no
N2 B1 . . 1.535(2) no
C1 H1 . . 0.9300 no
C1 C2 . . 1.383(3) no
C2 H2 . . 0.9300 no
C2 C3 . . 1.392(2) no
C3 C4 . . 1.411(2) no
C4 C5 . . 1.418(2) no
C5 C6 . . 1.403(2) no
C5 C10 . . 1.481(2) no
C6 C7 . . 1.412(2) no
C7 H7 . . 0.9300 no
C7 C8 . . 1.367(3) no
C8 H8 . . 0.9300 no
C8 C9 . . 1.388(3) no
C9 H9 . . 0.9300 no
C10 C11 . . 1.403(2) no
C10 C15 . . 1.415(2) no
C11 H11 . . 0.9300 no
C11 C12 . . 1.378(3) no
C12 H12 . . 0.9300 no
C12 C13 . . 1.376(3) no
C13 H13 . . 0.9300 no
C13 C14 . . 1.384(3) no
C14 H14 . . 0.9300 no
C14 C15 . . 1.388(3) no
C16 C17 . . 1.383(3) no
C16 C21 . . 1.382(3) no
C17 H17 . . 0.9300 no
C17 C18 . . 1.384(3) no
C18 H18 . . 0.9300 no
C18 C19 . . 1.355(4) no
C19 H19 . . 0.9300 no
C19 C20 . . 1.360(4) no
C20 H20 . . 0.9300 no
C20 C21 . . 1.388(3) no
C21 H21 . . 0.9300 no
C22 C23 . . 1.391(2) no
C22 C27 . . 1.401(2) no
C23 H23 . . 0.9300 no
C23 C24 . . 1.389(3) no
C24 H24 . . 0.9300 no
C24 C25 . . 1.374(3) no
C25 H25 . . 0.9300 no
C25 C26 . . 1.367(3) no
C26 H26 . . 0.9300 no
C26 C27 . . 1.381(3) no
C27 H27 . . 0.9300 no

loop_
_geom_torsion_atom_site_label_1
_geom_torsion_atom_site_label_2
_geom_torsion_atom_site_label_3
_geom_torsion_atom_site_label_4
_geom_torsion_site_symmetry_1
_geom_torsion_site_symmetry_2
_geom_torsion_site_symmetry_3
_geom_torsion_site_symmetry_4
_geom_torsion
_geom_torsion_publ_flag
Si1 C3 C4 N2 . . . . 162.83(11) no
Si1 C3 C4 C5 . . . . -11.9(2) no
Si1 C16 C17 C18 . . . . -179.5(2) no
Si1 C16 C21 C20 . . . . 179.43(17) no
Si1 C22 C23 C24 . . . . -179.38(13) no
Si1 C22 C27 C26 . . . . 179.44(14) no
N1 C6 C7 C8 . . . . 1.2(2) no
N2 C1 C2 C3 . . . . 0.9(2) no
N2 C4 C5 C6 . . . . -9.8(2) no
N2 C4 C5 C10 . . . . 170.51(15) no
C1 N2 C4 C3 . . . . 1.6(2) no
C1 N2 C4 C5 . . . . 176.76(16) no
C1 N2 B1 F1 . . . . 73.8(2) no
C1 N2 B1 F2 . . . . -48.8(3) no
C1 N2 B1 N1 . . . . -165.90(17) no
C1 C2 C3 Si1 . . . . -159.82(16) no
C1 C2 C3 C4 . . . . 0.1(2) no
C2 C3 C4 N2 . . . . -1.0(2) no
C2 C3 C4 C5 . . . . -175.72(17) no
C3 Si1 C15 C10 . . . . -18.45(16) no
C3 Si1 C15 C14 . . . . 157.85(15) no
C3 Si1 C16 C17 . . . . -55.9(2) no
C3 Si1 C16 C21 . . . . 124.01(16) no
C3 Si1 C22 C23 . . . . 129.10(13) no
C3 Si1 C22 C27 . . . . -50.61(15) no
C3 C4 C5 C6 . . . . 164.30(17) no
C3 C4 C5 C10 . . . . -15.4(3) no
C4 N2 C1 C2 . . . . -1.6(2) no
C4 N2 B1 F1 . . . . -104.23(19) no
C4 N2 B1 F2 . . . . 133.22(17) no
C4 N2 B1 N1 . . . . 16.1(2) no
C4 C5 C6 N1 . . . . 9.9(2) no
C4 C5 C6 C7 . . . . -161.28(19) no
C4 C5 C10 C11 . . . . -152.81(16) no
C4 C5 C10 C15 . . . . 23.3(2) no
C5 C6 C7 C8 . . . . 173.27(19) no
C5 C10 C11 C12 . . . . -179.62(17) no
C5 C10 C15 Si1 . . . . -3.3(2) no
C5 C10 C15 C14 . . . . -179.65(16) no
C6 N1 C9 C8 . . . . 0.9(2) no
C6 N1 B1 F1 . . . . 104.21(19) no
C6 N1 B1 F2 . . . . -134.60(17) no
C6 N1 B1 N2 . . . . -16.0(2) no
C6 C5 C10 C11 . . . . 27.5(2) no
C6 C5 C10 C15 . . . . -156.33(16) no
C6 C7 C8 C9 . . . . -0.6(2) no
C7 C8 C9 N1 . . . . -0.2(2) no
C9 N1 C6 C5 . . . . -174.55(16) no
C9 N1 C6 C7 . . . . -1.3(2) no
C9 N1 B1 F1 . . . . -77.0(2) no
C9 N1 B1 F2 . . . . 44.2(2) no
C9 N1 B1 N2 . . . . 162.77(17) no
C10 C5 C6 N1 . . . . -170.40(15) no
C10 C5 C6 C7 . . . . 18.4(3) no
C10 C11 C12 C13 . . . . -1.7(3) no
C11 C10 C15 Si1 . . . . 172.88(13) no
C11 C10 C15 C14 . . . . -3.5(3) no
C11 C12 C13 C14 . . . . -1.2(3) no
C12 C13 C14 C15 . . . . 1.7(3) no
C13 C14 C15 Si1 . . . . -175.77(17) no
C13 C14 C15 C10 . . . . 0.7(3) no
C15 Si1 C3 C2 . . . . -176.94(19) no
C15 Si1 C3 C4 . . . . 25.02(15) no
C15 Si1 C16 C17 . . . . 58.9(2) no
C15 Si1 C16 C21 . . . . -121.20(16) no
C15 Si1 C22 C23 . . . . 19.29(16) no
C15 Si1 C22 C27 . . . . -160.41(13) no
C15 C10 C11 C12 . . . . 4.1(3) no
C16 Si1 C3 C2 . . . . -55.6(2) no
C16 Si1 C3 C4 . . . . 146.40(13) no
C16 Si1 C15 C10 . . . . -141.39(14) no
C16 Si1 C15 C14 . . . . 34.92(18) no
C16 Si1 C22 C23 . . . . -105.45(14) no
C16 Si1 C22 C27 . . . . 74.85(15) no
C16 C17 C18 C19 . . . . -0.1(5) no
C17 C16 C21 C20 . . . . -0.6(3) no
C17 C18 C19 C20 . . . . -0.3(5) no
C18 C19 C20 C21 . . . . 0.2(4) no
C19 C20 C21 C16 . . . . 0.2(4) no
C21 C16 C17 C18 . . . . 0.6(4) no
C22 Si1 C3 C2 . . . . 66.5(2) no
C22 Si1 C3 C4 . . . . -91.54(14) no
C22 Si1 C15 C10 . . . . 95.81(15) no
C22 Si1 C15 C14 . . . . -87.88(16) no
C22 Si1 C16 C17 . . . . -177.31(17) no
C22 Si1 C16 C21 . . . . 2.63(18) no
C22 C23 C24 C25 . . . . -0.2(3) no
C23 C22 C27 C26 . . . . -0.3(3) no
C23 C24 C25 C26 . . . . 0.0(3) no
C24 C25 C26 C27 . . . . 0.1(3) no
C25 C26 C27 C22 . . . . 0.1(3) no
C27 C22 C23 C24 . . . . 0.3(2) no
B1 N1 C6 C5 . . . . 4.4(3) no
B1 N1 C6 C7 . . . . 177.68(17) no
B1 N1 C9 C8 . . . . -178.06(18) no
B1 N2 C1 C2 . . . . -179.88(18) no
B1 N2 C4 C3 . . . . 179.97(16) no
B1 N2 C4 C5 . . . . -4.9(3) no
